data_4329775
loop_
_publ_author_name
'Kisholoy Bhattacharya'
'Manoranjan Maity'
'Dhrubajyoti Mondal'
'Akira Endo'
'Muktimoy Chaudhury'

_publ_section_title
;
 Targeted Synthesis of Heterobimetallic Compounds Containing a Discrete
 Vanadium(V)-\m-Oxygen-Iron(III) Core
;
_journal_name_full 'Inorganic Chemistry'
_journal_page_first 7454
_journal_page_last 7456
_journal_paper_doi 10.1021/ic301054r
_journal_volume 51
_journal_year 2012
_chemical_formula_sum 'C31 H26 Br Fe N4 O8 S2 V'
_chemical_formula_weight 833.38
_chemical_name_systematic
; 
 ? 
;
_space_group_IT_number 2
_symmetry_cell_setting triclinic
_symmetry_space_group_name_Hall '-P 1'
_symmetry_space_group_name_H-M 'P -1'
_atom_sites_solution_hydrogens geom
_atom_sites_solution_primary direct
_atom_sites_solution_secondary difmap
_audit_creation_method SHELXL-97
_cell_angle_alpha 70.422(5)
_cell_angle_beta 83.220(5)
_cell_angle_gamma 85.278(5)
_cell_formula_units_Z 2
_cell_length_a 11.3369(13)
_cell_length_b 12.1887(14)
_cell_length_c 12.9124(15)
_cell_measurement_temperature 150(2)
_cell_volume 1667.6(3)
_computing_cell_refinement 'BRUKER APEX-II'
_computing_data_collection 'BRUKER APEX-II'
_computing_data_reduction 'BRUKER APEX-II'
_computing_molecular_graphics 'Mercury 2.2, Platon-97'
_computing_publication_material 'Mercury 2.2, Platon-97'
_computing_structure_refinement 'SHELXL-97 (Sheldrick, 1997)'
_computing_structure_solution 'SHELXS-97 (Sheldrick, 1990)'
_diffrn_ambient_temperature 150(2)
_diffrn_measured_fraction_theta_full 0.996
_diffrn_measured_fraction_theta_max 0.996
_diffrn_measurement_device_type 'CCD area detector'
_diffrn_measurement_method omega-scan
_diffrn_radiation_monochromator graphite
_diffrn_radiation_source 'fine-focus sealed tube'
_diffrn_radiation_type MoK\a
_diffrn_radiation_wavelength 0.71073
_diffrn_reflns_av_R_equivalents 0.0765
_diffrn_reflns_av_sigmaI/netI 0.0720
_diffrn_reflns_limit_h_max 11
_diffrn_reflns_limit_h_min -11
_diffrn_reflns_limit_k_max 12
_diffrn_reflns_limit_k_min -12
_diffrn_reflns_limit_l_max 12
_diffrn_reflns_limit_l_min -12
_diffrn_reflns_number 12975
_diffrn_reflns_theta_full 20.93
_diffrn_reflns_theta_max 20.93
_diffrn_reflns_theta_min 1.68
_exptl_absorpt_coefficient_mu 2.095
_exptl_absorpt_correction_T_max 0.8179
_exptl_absorpt_correction_T_min 0.6558
_exptl_absorpt_correction_type multi-scan
_exptl_absorpt_process_details SADABS
_exptl_crystal_colour brown
_exptl_crystal_density_diffrn 1.660
_exptl_crystal_description block
_exptl_crystal_F_000 840
_exptl_crystal_size_max 0.22
_exptl_crystal_size_mid 0.16
_exptl_crystal_size_min 0.10
_refine_diff_density_max 2.379
_refine_diff_density_min -0.927
_refine_diff_density_rms 0.119
_refine_ls_extinction_method none
_refine_ls_goodness_of_fit_ref 1.340
_refine_ls_hydrogen_treatment mixed
_refine_ls_matrix_type full
_refine_ls_number_parameters 437
_refine_ls_number_reflns 3539
_refine_ls_number_restraints 0
_refine_ls_restrained_S_all 1.340
_refine_ls_R_factor_all 0.1177
_refine_ls_R_factor_gt 0.0643
_refine_ls_shift/su_max 0.000
_refine_ls_shift/su_mean 0.000
_refine_ls_structure_factor_coef Fsqd
_refine_ls_weighting_details 'calc w=1/[\s^2^(Fo^2^)+(0.1000P)^2^+0.0470P] where P=(Fo^2^+2Fc^2^)/3'
_refine_ls_weighting_scheme calc
_refine_ls_wR_factor_gt 0.1730
_refine_ls_wR_factor_ref 0.2087
_reflns_number_gt 2282
_reflns_number_total 3539
_reflns_threshold_expression >2sigma(I)
_cod_data_source_file ic301054r_si_002_1.cif
_cod_data_source_block 1
_cod_database_code 4329775

loop_
_symmetry_equiv_pos_as_xyz
'x, y, z'
'-x, -y, -z'

loop_
_atom_site_label
_atom_site_type_symbol
_atom_site_fract_x
_atom_site_fract_y
_atom_site_fract_z
_atom_site_U_iso_or_equiv
_atom_site_adp_type
_atom_site_occupancy
_atom_site_symmetry_multiplicity
_atom_site_calc_flag
_atom_site_refinement_flags
Fe1 Fe 0.04881(14) 0.40308(14) 0.67290(12) 0.0427(6) Uani 1 1 d .
Br1 Br 0.34076(12) -0.19619(13) 1.36097(12) 0.0743(6) Uani 1 1 d .
V1 V -0.03051(16) 0.22965(16) 0.94855(14) 0.0381(6) Uani 1 1 d .
S1 S -0.2366(3) 0.2528(3) 0.9326(2) 0.0535(9) Uani 1 1 d .
S2 S -0.4383(3) 0.1846(3) 1.0968(3) 0.0684(11) Uani 1 1 d .
C20 C -0.1599(10) 0.5492(9) 0.7112(8) 0.042(3) Uani 1 1 d .
C15 C -0.1091(10) 0.5778(9) 0.7926(8) 0.036(3) Uani 1 1 d .
C28 C 0.0880(10) 0.0052(9) 1.1589(9) 0.036(3) Uani 1 1 d .
C12 C 0.2600(10) 0.5260(10) 0.8650(8) 0.041(3) Uani 1 1 d .
H12 H 0.2153 0.5835 0.8866 0.049 Uiso 1 1 calc R
C16 C -0.1792(10) 0.6407(10) 0.8513(9) 0.047(3) Uani 1 1 d .
H16 H -0.1467 0.6609 0.9049 0.056 Uiso 1 1 calc R
C13 C 0.2095(10) 0.4687(9) 0.8061(8) 0.039(3) Uani 1 1 d .
C8 C 0.2803(11) 0.3827(9) 0.7712(8) 0.040(3) Uani 1 1 d .
C23 C 0.1567(10) 0.0630(10) 1.0604(11) 0.045(3) Uani 1 1 d .
C19 C -0.2773(10) 0.5833(10) 0.6916(9) 0.042(3) Uani 1 1 d .
C6 C 0.2276(11) 0.2088(9) 0.5910(9) 0.046(3) Uani 1 1 d .
C14 C 0.0117(10) 0.5481(9) 0.8184(8) 0.037(3) Uani 1 1 d .
H14 H 0.0342 0.5715 0.8745 0.044 Uiso 1 1 calc R
C7 C 0.2750(11) 0.2564(11) 0.6661(9) 0.052(3) Uani 1 1 d .
H7 H 0.3493 0.2271 0.6894 0.062 Uiso 1 1 calc R
C24 C 0.2784(11) 0.0455(10) 1.0543(10) 0.051(3) Uani 1 1 d .
H24 H 0.3244 0.0855 0.9901 0.062 Uiso 1 1 calc R
C29 C -0.0372(11) 0.0236(10) 1.1719(9) 0.041(3) Uani 1 1 d .
H29 H -0.0780 -0.0236 1.2361 0.049 Uiso 1 1 calc R
C30 C -0.2857(11) 0.1703(10) 1.0636(10) 0.051(3) Uani 1 1 d .
C17 C -0.2946(11) 0.6731(10) 0.8318(9) 0.054(3) Uani 1 1 d .
H17 H -0.3404 0.7139 0.8727 0.064 Uiso 1 1 calc R
C10 C 0.4408(11) 0.4138(12) 0.8591(9) 0.058(3) Uani 1 1 d .
H10 H 0.5184 0.3952 0.8779 0.070 Uiso 1 1 calc R
C11 C 0.3723(11) 0.5002(11) 0.8915(9) 0.050(3) Uani 1 1 d .
H11 H 0.4046 0.5394 0.9312 0.060 Uiso 1 1 calc R
C18 C -0.3447(10) 0.6444(10) 0.7486(9) 0.048(3) Uani 1 1 d .
H18 H -0.4229 0.6675 0.7338 0.058 Uiso 1 1 calc R
C27 C 0.1436(10) -0.0723(10) 1.2481(9) 0.044(3) Uani 1 1 d .
H27 H 0.0983 -0.1120 1.3129 0.052 Uiso 1 1 calc R
C22 C -0.0685(12) 0.1818(11) 0.3620(9) 0.066(4) Uani 1 1 d .
H22A H -0.0187 0.2043 0.2935 0.099 Uiso 1 1 calc R
H22B H -0.1484 0.2118 0.3491 0.099 Uiso 1 1 calc R
H22C H -0.0677 0.0984 0.3927 0.099 Uiso 1 1 calc R
C1 C 0.1184(12) 0.2404(10) 0.5494(9) 0.046(3) Uani 1 1 d .
C2 C 0.0827(12) 0.1914(11) 0.4721(9) 0.050(3) Uani 1 1 d .
C9 C 0.3933(11) 0.3576(10) 0.8002(9) 0.046(3) Uani 1 1 d .
H9 H 0.4393 0.3004 0.7792 0.055 Uiso 1 1 calc R
C5 C 0.3050(12) 0.1263(10) 0.5541(10) 0.060(4) Uani 1 1 d .
H5 H 0.3795 0.1053 0.5800 0.072 Uiso 1 1 calc R
C26 C 0.2654(12) -0.0898(10) 1.2398(11) 0.058(3) Uani 1 1 d .
C21 C -0.4317(12) 0.5927(12) 0.5773(10) 0.068(4) Uani 1 1 d .
H21A H -0.4877 0.5659 0.6412 0.102 Uiso 1 1 calc R
H21B H -0.4496 0.5621 0.5217 0.102 Uiso 1 1 calc R
H21C H -0.4366 0.6763 0.5489 0.102 Uiso 1 1 calc R
C3 C 0.1609(15) 0.1103(11) 0.4412(11) 0.068(4) Uani 1 1 d .
H3 H 0.1383 0.0770 0.3919 0.082 Uiso 1 1 calc R
C25 C 0.3341(11) -0.0323(12) 1.1439(11) 0.060(4) Uani 1 1 d .
H25 H 0.4163 -0.0449 1.1388 0.073 Uiso 1 1 calc R
C4 C 0.2695(14) 0.0784(11) 0.4812(11) 0.066(4) Uani 1 1 d .
H4 H 0.3194 0.0242 0.4589 0.079 Uiso 1 1 calc R
C31 C -0.4563(11) 0.0968(12) 1.2405(10) 0.077(4) Uani 1 1 d .
H31A H -0.4391 0.0163 1.2475 0.115 Uiso 1 1 calc R
H31B H -0.5366 0.1066 1.2702 0.115 Uiso 1 1 calc R
H31C H -0.4026 0.1207 1.2803 0.115 Uiso 1 1 calc R
O1 O -0.0982(6) 0.4880(6) 0.6515(5) 0.0425(19) Uani 1 1 d .
O4 O 0.1055(6) 0.1310(6) 0.9715(6) 0.048(2) Uani 1 1 d .
O7 O -0.3145(7) 0.5537(7) 0.6069(6) 0.051(2) Uani 1 1 d .
O6 O 0.1400(6) 0.5393(6) 0.5439(6) 0.046(2) Uani 1 1 d .
H6A H 0.0966 0.5986 0.5275 0.070 Uiso 1 1 calc R
O2 O 0.0409(7) 0.3145(7) 0.5757(5) 0.047(2) Uani 1 1 d .
O8 O -0.0246(8) 0.2283(7) 0.4380(6) 0.055(2) Uani 1 1 d .
O3 O -0.0090(6) 0.2791(6) 0.8097(5) 0.0407(19) Uani 1 1 d .
N3 N -0.0991(8) 0.1008(8) 1.1015(7) 0.040(2) Uani 1 1 d .
N4 N -0.2226(8) 0.1021(8) 1.1373(8) 0.047(2) Uani 1 1 d .
N2 N 0.2224(8) 0.3367(8) 0.7037(7) 0.046(2) Uani 1 1 d .
N1 N 0.0924(8) 0.4935(7) 0.7741(7) 0.036(2) Uani 1 1 d .
O5 O -0.0097(6) 0.3317(6) 0.9938(5) 0.0436(19) Uani 1 1 d .

loop_
_atom_site_aniso_label
_atom_site_aniso_U_11
_atom_site_aniso_U_22
_atom_site_aniso_U_33
_atom_site_aniso_U_23
_atom_site_aniso_U_13
_atom_site_aniso_U_12
Fe1 0.0530(11) 0.0585(12) 0.0259(9) -0.0260(9) -0.0022(8) -0.0064(8)
Br1 0.0675(10) 0.0871(11) 0.0682(10) -0.0259(9) -0.0143(8) 0.0110(8)
V1 0.0433(12) 0.0495(12) 0.0296(11) -0.0235(10) -0.0001(9) -0.0077(9)
S1 0.0470(19) 0.071(2) 0.0400(19) -0.0144(17) -0.0040(15) -0.0057(16)
S2 0.046(2) 0.086(3) 0.061(2) -0.011(2) 0.0041(17) -0.0003(18)
C20 0.051(9) 0.051(8) 0.027(7) -0.016(6) 0.001(6) -0.008(6)
C15 0.051(8) 0.042(7) 0.017(6) -0.013(5) 0.004(6) -0.012(6)
C28 0.045(8) 0.038(7) 0.037(7) -0.026(6) -0.006(7) 0.000(6)
C12 0.043(8) 0.058(8) 0.024(6) -0.017(6) -0.009(6) -0.002(6)
C16 0.041(8) 0.066(8) 0.043(7) -0.033(7) 0.002(6) -0.001(6)
C13 0.053(8) 0.043(7) 0.019(6) -0.008(6) -0.002(6) -0.013(6)
C8 0.053(8) 0.044(7) 0.023(6) -0.014(6) 0.004(6) -0.009(6)
C23 0.041(8) 0.054(8) 0.052(9) -0.033(7) -0.003(7) -0.005(6)
C19 0.036(8) 0.060(8) 0.032(7) -0.016(7) -0.004(6) -0.011(6)
C6 0.062(9) 0.040(7) 0.033(7) -0.010(6) 0.017(7) -0.013(7)
C14 0.052(8) 0.045(7) 0.024(6) -0.025(6) 0.002(6) -0.011(6)
C7 0.060(8) 0.055(8) 0.032(7) -0.002(7) -0.001(6) -0.008(7)
C24 0.045(9) 0.062(9) 0.052(8) -0.023(7) -0.004(7) -0.009(7)
C29 0.051(9) 0.044(8) 0.034(7) -0.023(6) 0.001(6) -0.002(6)
C30 0.059(8) 0.053(8) 0.040(7) -0.012(7) -0.006(7) -0.013(7)
C17 0.050(9) 0.071(9) 0.045(8) -0.028(7) -0.002(6) 0.002(7)
C10 0.051(8) 0.080(10) 0.044(8) -0.020(8) -0.015(7) 0.000(8)
C11 0.051(9) 0.065(9) 0.036(7) -0.017(7) -0.006(6) -0.012(7)
C18 0.041(7) 0.058(8) 0.048(8) -0.021(7) -0.007(6) -0.002(6)
C27 0.048(9) 0.049(8) 0.043(8) -0.028(7) -0.002(6) -0.007(6)
C22 0.105(11) 0.067(9) 0.040(8) -0.032(7) -0.010(7) -0.027(8)
C1 0.071(10) 0.045(8) 0.027(7) -0.021(6) 0.003(7) -0.005(7)
C2 0.062(9) 0.056(9) 0.037(7) -0.022(7) 0.003(7) -0.007(7)
C9 0.048(8) 0.056(8) 0.033(7) -0.016(6) 0.002(6) 0.000(6)
C5 0.070(9) 0.055(8) 0.054(8) -0.023(8) 0.007(7) 0.001(7)
C26 0.059(10) 0.058(9) 0.060(9) -0.028(8) -0.004(8) 0.006(7)
C21 0.074(10) 0.089(10) 0.044(8) -0.018(8) -0.019(7) -0.021(8)
C3 0.104(12) 0.057(9) 0.052(9) -0.030(8) 0.001(9) -0.016(9)
C25 0.037(7) 0.080(10) 0.071(10) -0.035(9) -0.001(8) -0.003(7)
C4 0.097(12) 0.048(9) 0.053(9) -0.025(8) 0.012(8) -0.002(8)
C31 0.063(9) 0.095(11) 0.057(9) -0.010(8) 0.005(7) 0.002(8)
O1 0.056(5) 0.061(5) 0.020(4) -0.023(4) -0.009(4) -0.008(4)
O4 0.046(5) 0.056(5) 0.041(5) -0.021(4) 0.007(4) -0.004(4)
O7 0.052(5) 0.066(5) 0.044(5) -0.025(4) -0.015(4) -0.010(4)
O6 0.052(5) 0.063(5) 0.032(4) -0.024(4) -0.008(4) -0.004(4)
O2 0.066(5) 0.060(5) 0.026(4) -0.028(4) -0.006(4) -0.010(4)
O8 0.082(7) 0.063(5) 0.036(5) -0.037(4) 0.000(5) -0.022(5)
O3 0.052(5) 0.057(5) 0.023(4) -0.024(4) -0.004(3) -0.013(4)
N3 0.033(6) 0.060(7) 0.039(6) -0.031(5) 0.004(5) -0.007(5)
N4 0.044(7) 0.057(7) 0.042(6) -0.020(5) 0.000(5) -0.009(5)
N2 0.056(6) 0.054(6) 0.029(6) -0.017(5) 0.010(5) -0.012(5)
N1 0.040(6) 0.044(6) 0.028(5) -0.017(5) -0.003(5) -0.006(5)
O5 0.063(5) 0.051(5) 0.024(4) -0.020(4) -0.002(4) -0.011(4)

loop_
_atom_type_symbol
_atom_type_description
_atom_type_scat_dispersion_real
_atom_type_scat_dispersion_imag
_atom_type_scat_source
C C 0.0033 0.0016 'International Tables Vol C Tables 4.2.6.8 and 6.1.1.4'
H H 0.0000 0.0000 'International Tables Vol C Tables 4.2.6.8 and 6.1.1.4'
N N 0.0061 0.0033 'International Tables Vol C Tables 4.2.6.8 and 6.1.1.4'
O O 0.0106 0.0060 'International Tables Vol C Tables 4.2.6.8 and 6.1.1.4'
S S 0.1246 0.1234 'International Tables Vol C Tables 4.2.6.8 and 6.1.1.4'
V V 0.3005 0.5294 'International Tables Vol C Tables 4.2.6.8 and 6.1.1.4'
Fe Fe 0.3463 0.8444 'International Tables Vol C Tables 4.2.6.8 and 6.1.1.4'
Br Br -0.2901 2.4595 'International Tables Vol C Tables 4.2.6.8 and 6.1.1.4'

loop_
_geom_angle_atom_site_label_1
_geom_angle_atom_site_label_2
_geom_angle_atom_site_label_3
_geom_angle
O1 Fe1 O2 99.0(3)
O1 Fe1 O3 95.9(3)
O2 Fe1 O3 95.7(3)
O1 Fe1 N1 91.1(3)
O2 Fe1 N1 169.1(3)
O3 Fe1 N1 87.4(3)
O1 Fe1 N2 168.8(3)
O2 Fe1 N2 91.0(4)
O3 Fe1 N2 88.1(3)
N1 Fe1 N2 78.6(4)
O1 Fe1 O6 91.7(3)
O2 Fe1 O6 91.8(3)
O3 Fe1 O6 168.3(3)
N1 Fe1 O6 83.6(3)
N2 Fe1 O6 82.8(3)
O5 V1 O3 109.0(3)
O5 V1 O4 106.2(3)
O3 V1 O4 96.6(3)
O5 V1 N3 99.6(3)
O3 V1 N3 150.4(3)
O4 V1 N3 82.4(3)
O5 V1 S1 101.6(3)
O3 V1 S1 88.0(3)
O4 V1 S1 148.5(2)
N3 V1 S1 78.5(3)
C30 S1 V1 99.0(4)
C30 S2 C31 102.5(6)
O1 C20 C19 118.3(10)
O1 C20 C15 121.9(10)
C19 C20 C15 119.8(10)
C16 C15 C20 118.4(11)
C16 C15 C14 117.3(9)
C20 C15 C14 124.3(10)
C27 C28 C23 119.8(11)
C27 C28 C29 118.2(11)
C23 C28 C29 122.0(11)
C11 C12 C13 121.3(11)
C11 C12 H12 119.4
C13 C12 H12 119.4
C17 C16 C15 121.3(11)
C17 C16 H16 119.4
C15 C16 H16 119.4
C12 C13 N1 123.9(10)
C12 C13 C8 118.7(10)
N1 C13 C8 117.4(10)
C9 C8 N2 127.5(10)
C9 C8 C13 118.7(10)
N2 C8 C13 113.7(10)
O4 C23 C24 119.6(11)
O4 C23 C28 121.0(10)
C24 C23 C28 119.4(12)
C18 C19 O7 124.5(10)
C18 C19 C20 121.6(10)
O7 C19 C20 113.9(10)
C1 C6 C5 118.5(11)
C1 C6 C7 125.2(11)
C5 C6 C7 116.2(12)
N1 C14 C15 128.3(9)
N1 C14 H14 115.9
C15 C14 H14 115.9
N2 C7 C6 125.7(11)
N2 C7 H7 117.2
C6 C7 H7 117.2
C23 C24 C25 120.7(12)
C23 C24 H24 119.6
C25 C24 H24 119.6
N3 C29 C28 125.1(11)
N3 C29 H29 117.4
C28 C29 H29 117.4
N4 C30 S1 126.9(9)
N4 C30 S2 118.6(9)
S1 C30 S2 114.4(7)
C16 C17 C18 119.8(11)
C16 C17 H17 120.1
C18 C17 H17 120.1
C9 C10 C11 119.7(11)
C9 C10 H10 120.1
C11 C10 H10 120.1
C12 C11 C10 119.9(11)
C12 C11 H11 120.1
C10 C11 H11 120.1
C19 C18 C17 119.1(11)
C19 C18 H18 120.4
C17 C18 H18 120.4
C26 C27 C28 119.9(11)
C26 C27 H27 120.0
C28 C27 H27 120.0
O8 C22 H22A 109.5
O8 C22 H22B 109.5
H22A C22 H22B 109.5
O8 C22 H22C 109.5
H22A C22 H22C 109.5
H22B C22 H22C 109.5
O2 C1 C6 124.4(10)
O2 C1 C2 115.1(12)
C6 C1 C2 120.5(12)
O8 C2 C3 126.9(12)
O8 C2 C1 115.0(11)
C3 C2 C1 118.1(13)
C10 C9 C8 121.7(11)
C10 C9 H9 119.1
C8 C9 H9 119.1
C4 C5 C6 120.6(12)
C4 C5 H5 119.7
C6 C5 H5 119.7
C27 C26 C25 120.8(12)
C27 C26 Br1 119.8(10)
C25 C26 Br1 119.3(10)
O7 C21 H21A 109.5
O7 C21 H21B 109.5
H21A C21 H21B 109.5
O7 C21 H21C 109.5
H21A C21 H21C 109.5
H21B C21 H21C 109.5
C4 C3 C2 122.2(13)
C4 C3 H3 118.9
C2 C3 H3 118.9
C26 C25 C24 119.3(11)
C26 C25 H25 120.3
C24 C25 H25 120.3
C3 C4 C5 120.0(12)
C3 C4 H4 120.0
C5 C4 H4 120.0
S2 C31 H31A 109.5
S2 C31 H31B 109.5
H31A C31 H31B 109.5
S2 C31 H31C 109.5
H31A C31 H31C 109.5
H31B C31 H31C 109.5
C20 O1 Fe1 130.0(6)
C23 O4 V1 134.8(7)
C19 O7 C21 117.0(9)
Fe1 O6 H6A 109.5
C1 O2 Fe1 130.4(7)
C2 O8 C22 118.8(9)
V1 O3 Fe1 148.4(4)
C29 N3 N4 113.1(9)
C29 N3 V1 126.5(8)
N4 N3 V1 120.2(7)
C30 N4 N3 113.3(10)
C7 N2 C8 121.1(10)
C7 N2 Fe1 123.0(8)
C8 N2 Fe1 115.9(7)
C14 N1 C13 123.6(9)
C14 N1 Fe1 120.7(7)
C13 N1 Fe1 114.4(7)

loop_
_geom_bond_atom_site_label_1
_geom_bond_atom_site_label_2
_geom_bond_distance
Fe1 O1 1.886(7)
Fe1 O2 1.923(7)
Fe1 O3 1.984(7)
Fe1 N1 2.091(8)
Fe1 N2 2.096(10)
Fe1 O6 2.150(7)
Br1 C26 1.906(12)
V1 O5 1.585(7)
V1 O3 1.684(6)
V1 O4 1.864(8)
V1 N3 2.175(9)
V1 S1 2.355(3)
S1 C30 1.707(12)
S2 C30 1.741(13)
S2 C31 1.801(12)
C20 O1 1.347(12)
C20 C19 1.387(14)
C20 C15 1.407(14)
C15 C16 1.392(14)
C15 C14 1.437(14)
C28 C27 1.400(14)
C28 C23 1.407(15)
C28 C29 1.417(15)
C12 C11 1.342(14)
C12 C13 1.385(13)
C12 H12 0.9300
C16 C17 1.362(14)
C16 H16 0.9300
C13 N1 1.415(13)
C13 C8 1.428(14)
C8 C9 1.359(14)
C8 N2 1.424(13)
C23 O4 1.335(13)
C23 C24 1.376(15)
C19 C18 1.350(14)
C19 O7 1.381(12)
C6 C1 1.382(15)
C6 C5 1.444(15)
C6 C7 1.455(16)
C14 N1 1.281(12)
C14 H14 0.9300
C7 N2 1.304(14)
C7 H7 0.9300
C24 C25 1.405(16)
C24 H24 0.9300
C29 N3 1.294(13)
C29 H29 0.9300
C30 N4 1.281(13)
C17 C18 1.424(15)
C17 H17 0.9300
C10 C9 1.358(15)
C10 C11 1.403(16)
C10 H10 0.9300
C11 H11 0.9300
C18 H18 0.9300
C27 C26 1.377(15)
C27 H27 0.9300
C22 O8 1.438(12)
C22 H22A 0.9600
C22 H22B 0.9600
C22 H22C 0.9600
C1 O2 1.307(13)
C1 C2 1.433(15)
C2 O8 1.334(13)
C2 C3 1.399(17)
C9 H9 0.9300
C5 C4 1.373(16)
C5 H5 0.9300
C26 C25 1.383(16)
C21 O7 1.425(13)
C21 H21A 0.9600
C21 H21B 0.9600
C21 H21C 0.9600
C3 C4 1.367(17)
C3 H3 0.9300
C25 H25 0.9300
C4 H4 0.9300
C31 H31A 0.9600
C31 H31B 0.9600
C31 H31C 0.9600
O6 H6A 0.8200
N3 N4 1.422(12)
